data_4002133
loop_
_publ_author_name
'Sibille, Romain'
'Mazet, Thomas'
'Malaman, Bernard'
'Wang, Qirong'
'Didelot, Emilie'
'Fran\,cois, Michel'

_publ_section_title
;
 Site-Dependent Substitutions in Mixed-Metal Metal--Organic Frameworks: A
 Case Study and Guidelines for Analogous Systems
;
_journal_issue 1
_journal_name_full 'Chemistry of Materials'
_journal_page_first 133
_journal_paper_doi 10.1021/cm503570f
_journal_volume 27
_journal_year 2015
_chemical_formula_sum 'C16 H18 Co2.5 Mn2.5 O18'
_chemical_formula_weight 782.98
_chemical_name_systematic
;
 ?
;
_space_group_IT_number 14
_symmetry_space_group_name_Hall '-P 2ybc'
_symmetry_space_group_name_H-M 'P 1 21/c 1'
_atom_sites_solution_hydrogens geom
_atom_sites_solution_primary direct
_atom_sites_solution_secondary difmap
_audit_creation_method SHELXL-97
_cell_angle_alpha 90.00
_cell_angle_beta 96.8740(10)
_cell_angle_gamma 90.00
_cell_formula_units_Z 2
_cell_length_a 9.50920(10)
_cell_length_b 9.48430(10)
_cell_length_c 12.4522(2)
_cell_measurement_temperature 296(2)
_cell_volume 1114.97(2)
_computing_structure_refinement 'SHELXL-97 (Sheldrick, 1997)'
_diffrn_ambient_temperature 296(2)
_diffrn_measured_fraction_theta_full 0.998
_diffrn_measured_fraction_theta_max 0.998
_diffrn_radiation_monochromator graphite
_diffrn_radiation_source 'fine-focus sealed tube'
_diffrn_radiation_type MoK\a
_diffrn_radiation_wavelength 0.71073
_diffrn_reflns_av_R_equivalents 0.0284
_diffrn_reflns_av_sigmaI/netI 0.0105
_diffrn_reflns_limit_h_max 14
_diffrn_reflns_limit_h_min -14
_diffrn_reflns_limit_k_max 13
_diffrn_reflns_limit_k_min -13
_diffrn_reflns_limit_l_max 18
_diffrn_reflns_limit_l_min -18
_diffrn_reflns_number 62038
_diffrn_reflns_theta_full 31.61
_diffrn_reflns_theta_max 31.61
_diffrn_reflns_theta_min 2.16
_exptl_absorpt_coefficient_mu 3.293
_exptl_crystal_density_diffrn 2.332
_exptl_crystal_density_method 'not measured'
_exptl_crystal_F_000 776
_refine_diff_density_max 0.871
_refine_diff_density_min -0.420
_refine_diff_density_rms 0.073
_refine_ls_extinction_method none
_refine_ls_goodness_of_fit_ref 1.114
_refine_ls_hydrogen_treatment mixed
_refine_ls_matrix_type full
_refine_ls_number_parameters 184
_refine_ls_number_reflns 3736
_refine_ls_number_restraints 4
_refine_ls_restrained_S_all 1.115
_refine_ls_R_factor_all 0.0216
_refine_ls_R_factor_gt 0.0188
_refine_ls_shift/su_max 0.004
_refine_ls_shift/su_mean 0.000
_refine_ls_structure_factor_coef Fsqd
_refine_ls_weighting_details 'calc w=1/[\s^2^(Fo^2^)+(0.0214P)^2^+0.8419P] where P=(Fo^2^+2Fc^2^)/3'
_refine_ls_weighting_scheme calc
_refine_ls_wR_factor_gt 0.0502
_refine_ls_wR_factor_ref 0.0515
_reflns_number_gt 3443
_reflns_number_total 3736
_reflns_threshold_expression >2sigma(I)
_cod_data_source_file cm503570f_si_003.cif
_cod_data_source_block 5
_cod_depositor_comments 'Adding full bibliography for 4002129--4002143.cif.'
_cod_original_formula_sum 'C16 H18 Co2.50 Mn2.50 O18'
_cod_database_code 4002133

loop_
_symmetry_equiv_pos_as_xyz
'x, y, z'
'-x, y+1/2, -z+1/2'
'-x, -y, -z'
'x, -y-1/2, z-1/2'

loop_
_atom_site_label
_atom_site_type_symbol
_atom_site_fract_x
_atom_site_fract_y
_atom_site_fract_z
_atom_site_U_iso_or_equiv
_atom_site_adp_type
_atom_site_occupancy
_atom_site_symmetry_multiplicity
_atom_site_calc_flag
_atom_site_refinement_flags
Mn1 Mn 0.5000 0.0000 0.0000 0.01188(7) Uani 0.217(16) 2 d SP
Co1 Co 0.5000 0.0000 0.0000 0.01188(7) Uani 0.779(15) 2 d SP
Mn2 Mn 0.61904(2) 0.207234(19) -0.164452(14) 0.01360(6) Uani 0.565(9) 1 d P
Co2 Co 0.61904(2) 0.207234(19) -0.164452(14) 0.01360(6) Uani 0.433(9) 1 d P
Mn3 Mn 0.67061(2) -0.18103(2) -0.154042(15) 0.01404(6) Uani 0.777(9) 1 d P
Co3 Co 0.67061(2) -0.18103(2) -0.154042(15) 0.01404(6) Uani 0.221(9) 1 d P
O1 O 0.54863(9) 0.00518(9) -0.15736(7) 0.01381(16) Uani 1 1 d .
O2 O 0.63173(10) -0.25519(11) 0.17482(8) 0.01752(18) Uani 1 1 d .
O3 O 1.16529(11) -0.15780(12) 0.15973(10) 0.0259(2) Uani 1 1 d .
O4 O 0.65042(12) 0.42344(12) -0.16252(9) 0.0253(2) Uani 1 1 d .
O5 O 0.75710(14) 0.62396(12) -0.10896(11) 0.0332(3) Uani 1 1 d .
O6 O 0.55131(11) 0.27169(11) 0.16385(8) 0.01915(19) Uani 1 1 d .
O7 O 0.62767(11) 0.18995(10) 0.01343(8) 0.01728(18) Uani 1 1 d .
O8 O 0.66860(10) -0.13789(11) 0.02606(8) 0.01875(18) Uani 1 1 d .
O9 O 1.13959(12) 0.07684(12) 0.15570(10) 0.0276(2) Uani 1 1 d .
C1 C 0.73568(14) 0.49518(14) -0.09819(11) 0.0184(2) Uani 1 1 d .
C2 C 0.7226(3) 0.4074(2) 0.08959(14) 0.0449(6) Uani 1 1 d .
H2A H 0.7841 0.4061 0.1576 0.054 Uiso 1 1 calc R
H2B H 0.6638 0.4909 0.0899 0.054 Uiso 1 1 calc R
C3 C 0.62767(14) 0.28117(14) 0.08722(10) 0.0162(2) Uani 1 1 d .
C4 C 0.81546(15) 0.42394(16) -0.00085(11) 0.0222(3) Uani 1 1 d .
H4A H 0.8984 0.4795 0.0249 0.027 Uiso 1 1 calc R
H4B H 0.8474 0.3318 -0.0216 0.027 Uiso 1 1 calc R
C5 C 0.71382(13) -0.20161(13) 0.11338(10) 0.0149(2) Uani 1 1 d .
C6 C 0.87270(15) -0.20657(16) 0.13988(14) 0.0239(3) Uani 1 1 d .
H6A H 0.9136 -0.2594 0.0846 0.029 Uiso 1 1 calc R
H6B H 0.8973 -0.2540 0.2086 0.029 Uiso 1 1 calc R
C7 C 0.93231(16) -0.05788(18) 0.14602(15) 0.0286(3) Uani 1 1 d .
H7A H 0.8919 -0.0067 0.0822 0.034 Uiso 1 1 calc R
H7B H 0.9012 -0.0114 0.2084 0.034 Uiso 1 1 calc R
C8 C 1.09233(14) -0.04681(16) 0.15407(11) 0.0194(2) Uani 1 1 d .

loop_
_atom_site_aniso_label
_atom_site_aniso_U_11
_atom_site_aniso_U_22
_atom_site_aniso_U_33
_atom_site_aniso_U_23
_atom_site_aniso_U_13
_atom_site_aniso_U_12
Mn1 0.01371(12) 0.01141(12) 0.01087(11) 0.00071(8) 0.00287(8) -0.00017(8)
Co1 0.01371(12) 0.01141(12) 0.01087(11) 0.00071(8) 0.00287(8) -0.00017(8)
Mn2 0.01713(9) 0.01120(9) 0.01234(9) 0.00114(6) 0.00127(6) -0.00117(6)
Co2 0.01713(9) 0.01120(9) 0.01234(9) 0.00114(6) 0.00127(6) -0.00117(6)
Mn3 0.01573(10) 0.01145(9) 0.01491(9) -0.00126(6) 0.00171(6) -0.00089(6)
Co3 0.01573(10) 0.01145(9) 0.01491(9) -0.00126(6) 0.00171(6) -0.00089(6)
O1 0.0154(4) 0.0135(4) 0.0125(4) 0.0001(3) 0.0011(3) -0.0007(3)
O2 0.0164(4) 0.0192(4) 0.0171(4) 0.0029(3) 0.0025(3) -0.0004(3)
O3 0.0173(5) 0.0254(5) 0.0350(6) -0.0041(4) 0.0038(4) -0.0008(4)
O4 0.0306(5) 0.0182(5) 0.0242(5) 0.0020(4) -0.0084(4) -0.0015(4)
O5 0.0376(6) 0.0150(5) 0.0446(7) 0.0045(5) -0.0054(5) -0.0015(4)
O6 0.0226(5) 0.0208(5) 0.0147(4) -0.0028(3) 0.0045(3) -0.0050(4)
O7 0.0216(5) 0.0166(4) 0.0140(4) -0.0029(3) 0.0035(3) -0.0056(3)
O8 0.0171(4) 0.0240(5) 0.0152(4) 0.0042(4) 0.0025(3) 0.0041(4)
O9 0.0202(5) 0.0232(5) 0.0398(6) -0.0056(5) 0.0053(4) -0.0053(4)
C1 0.0190(6) 0.0170(6) 0.0194(6) 0.0004(4) 0.0035(4) 0.0000(4)
C2 0.0781(15) 0.0393(10) 0.0204(7) -0.0119(7) 0.0187(8) -0.0427(10)
C3 0.0203(6) 0.0155(5) 0.0126(5) -0.0003(4) 0.0009(4) -0.0040(4)
C4 0.0213(6) 0.0242(7) 0.0203(6) 0.0045(5) -0.0014(5) -0.0090(5)
C5 0.0140(5) 0.0140(5) 0.0166(5) 0.0001(4) 0.0013(4) 0.0005(4)
C6 0.0135(6) 0.0234(7) 0.0343(7) 0.0099(6) 0.0002(5) -0.0001(5)
C7 0.0156(6) 0.0261(7) 0.0439(9) -0.0041(6) 0.0027(6) -0.0022(5)
C8 0.0160(5) 0.0249(6) 0.0172(6) -0.0038(5) 0.0019(4) -0.0031(5)

loop_
_atom_type_symbol
_atom_type_description
_atom_type_scat_dispersion_real
_atom_type_scat_dispersion_imag
_atom_type_scat_source
C C 0.0033 0.0016 'International Tables Vol C Tables 4.2.6.8 and 6.1.1.4'
H H 0.0000 0.0000 'International Tables Vol C Tables 4.2.6.8 and 6.1.1.4'
O O 0.0106 0.0060 'International Tables Vol C Tables 4.2.6.8 and 6.1.1.4'
Mn Mn 0.3368 0.7283 'International Tables Vol C Tables 4.2.6.8 and 6.1.1.4'
Co Co 0.3494 0.9721 'International Tables Vol C Tables 4.2.6.8 and 6.1.1.4'

loop_
_geom_angle_atom_site_label_1
_geom_angle_atom_site_label_2
_geom_angle_atom_site_label_3
_geom_angle
_geom_angle_site_symmetry_1
_geom_angle_site_symmetry_3
O8 Mn1 O8 180.00(6) 3_655 .
O8 Mn1 O1 95.37(4) 3_655 .
O8 Mn1 O1 84.63(4) . .
O8 Mn1 O1 84.63(4) 3_655 3_655
O8 Mn1 O1 95.37(4) . 3_655
O1 Mn1 O1 180.00(7) . 3_655
O8 Mn1 O7 84.43(4) 3_655 .
O8 Mn1 O7 95.57(4) . .
O1 Mn1 O7 82.34(3) . .
O1 Mn1 O7 97.66(3) 3_655 .
O8 Mn1 O7 95.57(4) 3_655 3_655
O8 Mn1 O7 84.43(4) . 3_655
O1 Mn1 O7 97.66(3) . 3_655
O1 Mn1 O7 82.34(3) 3_655 3_655
O7 Mn1 O7 180.00(5) . 3_655
O8 Mn1 Mn2 80.51(3) 3_655 .
O8 Mn1 Mn2 99.49(3) . .
O1 Mn1 Mn2 39.57(2) . .
O1 Mn1 Mn2 140.43(2) 3_655 .
O7 Mn1 Mn2 44.68(2) . .
O7 Mn1 Mn2 135.32(2) 3_655 .
O8 Mn1 Mn2 99.49(3) 3_655 3_655
O8 Mn1 Mn2 80.51(3) . 3_655
O1 Mn1 Mn2 140.43(2) . 3_655
O1 Mn1 Mn2 39.57(2) 3_655 3_655
O7 Mn1 Mn2 135.32(2) . 3_655
O7 Mn1 Mn2 44.68(2) 3_655 3_655
Mn2 Mn1 Mn2 180.000(7) . 3_655
O8 Mn1 Mn3 133.92(3) 3_655 .
O8 Mn1 Mn3 46.08(3) . .
O1 Mn1 Mn3 41.31(2) . .
O1 Mn1 Mn3 138.69(2) 3_655 .
O7 Mn1 Mn3 100.06(3) . .
O7 Mn1 Mn3 79.94(3) 3_655 .
Mn2 Mn1 Mn3 72.163(5) . .
Mn2 Mn1 Mn3 107.837(5) 3_655 .
O8 Mn1 Mn3 46.08(3) 3_655 3_655
O8 Mn1 Mn3 133.92(3) . 3_655
O1 Mn1 Mn3 138.69(2) . 3_655
O1 Mn1 Mn3 41.31(2) 3_655 3_655
O7 Mn1 Mn3 79.94(3) . 3_655
O7 Mn1 Mn3 100.06(3) 3_655 3_655
Mn2 Mn1 Mn3 107.837(5) . 3_655
Mn2 Mn1 Mn3 72.163(5) 3_655 3_655
Mn3 Mn1 Mn3 180.000(7) . 3_655
O8 Co1 O8 180.00(6) 3_655 .
O8 Co1 O1 95.37(4) 3_655 .
O8 Co1 O1 84.63(4) . .
O8 Co1 O1 84.63(4) 3_655 3_655
O8 Co1 O1 95.37(4) . 3_655
O1 Co1 O1 180.00(7) . 3_655
O8 Co1 O7 84.43(4) 3_655 .
O8 Co1 O7 95.57(4) . .
O1 Co1 O7 82.34(3) . .
O1 Co1 O7 97.66(3) 3_655 .
O8 Co1 O7 95.57(4) 3_655 3_655
O8 Co1 O7 84.43(4) . 3_655
O1 Co1 O7 97.66(3) . 3_655
O1 Co1 O7 82.34(3) 3_655 3_655
O7 Co1 O7 180.00(5) . 3_655
O1 Mn2 O4 168.24(4) . .
O1 Mn2 O3 96.54(4) . 3_755
O4 Mn2 O3 94.70(5) . 3_755
O1 Mn2 O6 93.97(4) . 4_565
O4 Mn2 O6 86.88(4) . 4_565
O3 Mn2 O6 102.85(4) 3_755 4_565
O1 Mn2 O7 81.94(4) . .
O4 Mn2 O7 94.23(4) . .
O3 Mn2 O7 92.08(4) 3_755 .
O6 Mn2 O7 164.90(4) 4_565 .
O1 Mn2 O2 81.48(3) . 3_655
O4 Mn2 O2 87.37(4) . 3_655
O3 Mn2 O2 177.49(4) 3_755 3_655
O6 Mn2 O2 75.82(4) 4_565 3_655
O7 Mn2 O2 89.17(4) . 3_655
O1 Mn2 Mn1 40.31(3) . .
O4 Mn2 Mn1 132.34(3) . .
O3 Mn2 Mn1 105.60(3) 3_755 .
O6 Mn2 Mn1 127.76(3) 4_565 .
O7 Mn2 Mn1 43.54(2) . .
O2 Mn2 Mn1 73.89(2) 3_655 .
O1 Co2 O4 168.24(4) . .
O1 Co2 O3 96.54(4) . 3_755
O4 Co2 O3 94.70(5) . 3_755
O1 Co2 O6 93.97(4) . 4_565
O4 Co2 O6 86.88(4) . 4_565
O3 Co2 O6 102.85(4) 3_755 4_565
O1 Co2 O7 81.94(4) . .
O4 Co2 O7 94.23(4) . .
O3 Co2 O7 92.08(4) 3_755 .
O6 Co2 O7 164.90(4) 4_565 .
O9 Mn3 O5 96.37(5) 3_755 1_545
O9 Mn3 O1 94.50(4) 3_755 .
O5 Mn3 O1 161.93(5) 1_545 .
O9 Mn3 O2 99.66(4) 3_755 4
O5 Mn3 O2 91.84(5) 1_545 4
O1 Mn3 O2 100.52(4) . 4
O9 Mn3 O6 172.67(4) 3_755 3_655
O5 Mn3 O6 90.73(5) 1_545 3_655
O1 Mn3 O6 79.08(4) . 3_655
O2 Mn3 O6 78.26(4) 4 3_655
O9 Mn3 O8 91.96(4) 3_755 .
O5 Mn3 O8 86.77(5) 1_545 .
O1 Mn3 O8 78.46(4) . .
O2 Mn3 O8 168.38(4) 4 .
O6 Mn3 O8 90.21(4) 3_655 .
O9 Mn3 Mn1 105.03(3) 3_755 .
O5 Mn3 Mn1 122.38(4) 1_545 .
O1 Mn3 Mn1 40.28(2) . .
O2 Mn3 Mn1 134.16(3) 4 .
O6 Mn3 Mn1 72.36(3) 3_655 .
O8 Mn3 Mn1 40.66(2) . .
O9 Co3 O5 96.37(5) 3_755 1_545
O9 Co3 O1 94.50(4) 3_755 .
O5 Co3 O1 161.93(5) 1_545 .
O9 Co3 O2 99.66(4) 3_755 4
O5 Co3 O2 91.84(5) 1_545 4
O1 Co3 O2 100.52(4) . 4
O9 Co3 O6 172.67(4) 3_755 3_655
O5 Co3 O6 90.73(5) 1_545 3_655
O1 Co3 O6 79.08(4) . 3_655
O2 Co3 O6 78.26(4) 4 3_655
O9 Co3 O8 91.96(4) 3_755 .
O5 Co3 O8 86.77(5) 1_545 .
O1 Co3 O8 78.46(4) . .
O2 Co3 O8 168.38(4) 4 .
O6 Co3 O8 90.21(4) 3_655 .
Co2 O1 Mn2 0.000(14) . .
Co2 O1 Mn1 100.11(4) . .
Mn2 O1 Mn1 100.11(4) . .
Co2 O1 Co1 100.11(4) . .
Mn2 O1 Co1 100.11(4) . .
Mn1 O1 Co1 0.0 . .
Co2 O1 Co3 127.29(5) . .
Mn2 O1 Co3 127.29(5) . .
Mn1 O1 Co3 98.42(4) . .
Co1 O1 Co3 98.42(4) . .
Co2 O1 Mn3 127.29(5) . .
Mn2 O1 Mn3 127.29(5) . .
Mn1 O1 Mn3 98.42(4) . .
Co1 O1 Mn3 98.42(4) . .
Co3 O1 Mn3 0.000(13) . .
C5 O2 Co3 130.67(8) . 4_556
C5 O2 Mn3 130.67(8) . 4_556
Co3 O2 Mn3 0.000(14) 4_556 4_556
C5 O2 Mn2 124.72(8) . 3_655
Co3 O2 Mn2 98.84(4) 4_556 3_655
Mn3 O2 Mn2 98.84(4) 4_556 3_655
C8 O3 Co2 136.00(10) . 3_755
C8 O3 Mn2 136.00(10) . 3_755
Co2 O3 Mn2 0.000(14) 3_755 3_755
C1 O4 Mn2 128.24(9) . .
C1 O4 Co2 128.24(9) . .
Mn2 O4 Co2 0.000(10) . .
C1 O5 Co3 146.84(11) . 1_565
C1 O5 Mn3 146.84(11) . 1_565
Co3 O5 Mn3 0.000(10) 1_565 1_565
C3 O6 Co2 127.29(9) . 4_566
C3 O6 Mn2 127.29(9) . 4_566
Co2 O6 Mn2 0.000(3) 4_566 4_566
C3 O6 Co3 126.76(8) . 3_655
Co2 O6 Co3 104.64(4) 4_566 3_655
Mn2 O6 Co3 104.64(4) 4_566 3_655
C3 O6 Mn3 126.76(8) . 3_655
Co2 O6 Mn3 104.64(4) 4_566 3_655
Mn2 O6 Mn3 104.64(4) 4_566 3_655
Co3 O6 Mn3 0.000(13) 3_655 3_655
C3 O7 Mn1 125.25(9) . .
C3 O7 Co1 125.25(9) . .
Mn1 O7 Co1 0.0 . .
C3 O7 Mn2 132.44(9) . .
Mn1 O7 Mn2 91.78(4) . .
Co1 O7 Mn2 91.78(4) . .
C3 O7 Co2 132.44(9) . .
Mn1 O7 Co2 91.78(4) . .
Co1 O7 Co2 91.78(4) . .
Mn2 O7 Co2 0.000(13) . .
C5 O8 Mn1 127.70(9) . .
C5 O8 Co1 127.70(9) . .
Mn1 O8 Co1 0.0 . .
C5 O8 Mn3 135.45(9) . .
Mn1 O8 Mn3 93.26(4) . .
Co1 O8 Mn3 93.26(4) . .
C5 O8 Co3 135.45(9) . .
Mn1 O8 Co3 93.26(4) . .
Co1 O8 Co3 93.26(4) . .
Mn3 O8 Co3 0.000(10) . .
C8 O9 Co3 139.51(10) . 3_755
C8 O9 Mn3 139.51(10) . 3_755
Co3 O9 Mn3 0.000(14) 3_755 3_755
O5 C1 O4 123.89(14) . .
O5 C1 C4 116.83(13) . .
O4 C1 C4 119.27(12) . .
C3 C2 C4 118.03(13) . .
C3 C2 H2A 107.8 . .
C4 C2 H2A 107.8 . .
C3 C2 H2B 107.8 . .
C4 C2 H2B 107.8 . .
H2A C2 H2B 107.1 . .
O7 C3 O6 123.26(12) . .
O7 C3 C2 120.65(13) . .
O6 C3 C2 116.07(12) . .
C1 C4 C2 111.11(15) . .
C1 C4 H4A 109.4 . .
C2 C4 H4A 109.4 . .
C1 C4 H4B 109.4 . .
C2 C4 H4B 109.4 . .
H4A C4 H4B 108.0 . .
O2 C5 O8 122.56(12) . .
O2 C5 C6 122.04(12) . .
O8 C5 C6 115.39(12) . .
C5 C6 C7 109.89(12) . .
C5 C6 H6A 109.7 . .
C7 C6 H6A 109.7 . .
C5 C6 H6B 109.7 . .
C7 C6 H6B 109.7 . .
H6A C6 H6B 108.2 . .
C8 C7 C6 115.67(13) . .
C8 C7 H7A 108.4 . .
C6 C7 H7A 108.4 . .
C8 C7 H7B 108.4 . .
C6 C7 H7B 108.4 . .
H7A C7 H7B 107.4 . .
O9 C8 O3 125.94(13) . .
O9 C8 C7 114.85(13) . .
O3 C8 C7 119.21(13) . .

loop_
_geom_bond_atom_site_label_1
_geom_bond_atom_site_label_2
_geom_bond_distance
_geom_bond_site_symmetry_2
Mn1 O8 2.0643(10) 3_655
Mn1 O8 2.0643(10) .
Mn1 O1 2.0670(9) .
Mn1 O1 2.0670(9) 3_655
Mn1 O7 2.1677(9) .
Mn1 O7 2.1677(9) 3_655
Mn1 Mn2 3.14527(18) .
Mn1 Mn2 3.14527(18) 3_655
Mn1 Mn3 3.16299(19) .
Mn1 Mn3 3.16299(19) 3_655
Co1 O8 2.0643(10) 3_655
Co1 O8 2.0643(10) .
Co1 O1 2.0670(9) .
Co1 O1 2.0670(9) 3_655
Co1 O7 2.1677(9) .
Co1 O7 2.1677(9) 3_655
Mn2 O1 2.0354(9) .
Mn2 O4 2.0719(11) .
Mn2 O3 2.0977(11) 3_755
Mn2 O6 2.1671(10) 4_565
Mn2 O7 2.2128(10) .
Mn2 O2 2.4158(10) 3_655
Co2 O1 2.0354(9) .
Co2 O4 2.0719(11) .
Co2 O3 2.0977(11) 3_755
Co2 O6 2.1671(10) 4_565
Co2 O7 2.2128(10) .
Mn3 O9 2.0599(11) 3_755
Mn3 O5 2.0741(12) 1_545
Mn3 O1 2.1106(9) .
Mn3 O2 2.2035(10) 4
Mn3 O6 2.2685(10) 3_655
Mn3 O8 2.2820(10) .
Co3 O9 2.0599(11) 3_755
Co3 O5 2.0741(12) 1_545
Co3 O1 2.1106(9) .
Co3 O2 2.2035(10) 4
Co3 O6 2.2685(10) 3_655
Co3 O8 2.2820(10) .
O2 C5 1.2633(15) .
O2 Co3 2.2035(10) 4_556
O2 Mn3 2.2035(10) 4_556
O2 Mn2 2.4158(10) 3_655
O3 C8 1.2581(18) .
O3 Co2 2.0977(11) 3_755
O3 Mn2 2.0977(11) 3_755
O4 C1 1.2676(17) .
O5 C1 1.2481(17) .
O5 Co3 2.0741(12) 1_565
O5 Mn3 2.0741(12) 1_565
O6 C3 1.2695(16) .
O6 Co2 2.1671(10) 4_566
O6 Mn2 2.1671(10) 4_566
O6 Co3 2.2685(10) 3_655
O6 Mn3 2.2685(10) 3_655
O7 C3 1.2620(15) .
O8 C5 1.2730(15) .
O9 C8 1.2552(18) .
O9 Co3 2.0599(11) 3_755
O9 Mn3 2.0599(11) 3_755
C1 C4 1.5104(19) .
C2 C3 1.498(2) .
C2 C4 1.520(2) .
C2 H2A 0.9700 .
C2 H2B 0.9700 .
C4 H4A 0.9700 .
C4 H4B 0.9700 .
C5 C6 1.5080(18) .
C6 C7 1.518(2) .
C6 H6A 0.9700 .
C6 H6B 0.9700 .
C7 C8 1.517(2) .
C7 H7A 0.9700 .
C7 H7B 0.9700 .
